data_7046285
loop_
_publ_author_name
'Wang, Si-Yuan'
'Jin, Wan-Ting'
'Chen, Hong-Bin'
'Zhou, Zhao-Hui'

_publ_section_title
;
 Comparison of hydroxycarboxylato imidazole molybdenum(iv) complexes and
 nitrogenase protein structures: indirect evidence for the protonation of
 homocitrato FeMo-cofactors.
;
_journal_issue 22
_journal_name_full 'Dalton transactions (Cambridge, England : 2003)'
_journal_page_first 7412
_journal_page_last 7421
_journal_paper_doi 10.1039/c8dt00278a
_journal_volume 47
_journal_year 2018
_chemical_formula_moiety '0.5(C32 H24 Mo12 Na12 O64)'
_chemical_formula_sum 'C16 H12 Mo6 Na6 O32'
_chemical_formula_weight 1429.84
_space_group_crystal_system orthorhombic
_space_group_IT_number 44
_space_group_name_Hall 'I 2 -2'
_space_group_name_H-M_alt 'I m m 2'
_symmetry_space_group_name_Hall 'I 2 -2'
_symmetry_space_group_name_H-M 'I m m 2'
_atom_sites_solution_hydrogens geom
_atom_sites_solution_primary dual
_audit_creation_date 2018-04-13
_audit_creation_method
;
Olex2 1.2
(compiled 2018.04.03 svn.r3497 for OlexSys, GUI svn.r5486)
;
_audit_update_record
;
2018-04-13 deposited with the CCDC.
2018-05-09 downloaded from the CCDC.
;
_cell_angle_alpha 90
_cell_angle_beta 90
_cell_angle_gamma 90
_cell_formula_units_Z 2
_cell_length_a 15.0786(10)
_cell_length_b 18.8242(10)
_cell_length_c 7.2176(5)
_cell_measurement_reflns_used 2274
_cell_measurement_temperature 173(2)
_cell_measurement_theta_max 62.0955
_cell_measurement_theta_min 3.7528
_cell_volume 2048.7(2)
_computing_cell_refinement
;
CrysAlisPro, Agilent Technologies,
Version 1.171.35.15 (release 03-08-2011 CrysAlis171 .NET)
(compiled Aug  3 2011,13:03:54)
;
_computing_data_collection
;
CrysAlisPro, Agilent Technologies,
Version 1.171.35.15 (release 03-08-2011 CrysAlis171 .NET)
(compiled Aug  3 2011,13:03:54)
;
_computing_data_reduction
;
CrysAlisPro, Agilent Technologies,
Version 1.171.35.15 (release 03-08-2011 CrysAlis171 .NET)
(compiled Aug  3 2011,13:03:54)
;
_computing_molecular_graphics 'Olex2 (Dolomanov et al., 2009)'
_computing_publication_material 'Olex2 (Dolomanov et al., 2009)'
_computing_structure_refinement 'ShelXL (Sheldrick, 2015)'
_computing_structure_solution 'ShelXT (Sheldrick, 2015)'
_diffrn_ambient_temperature 173
_diffrn_detector_area_resol_mean 16.1903
_diffrn_measured_fraction_theta_full 0.994
_diffrn_measured_fraction_theta_max 0.994
_diffrn_measurement_details
;
#__ type_ start__ end____ width___ exp.time_
  1 omega -105.00  -74.00   1.0000    2.5000
omega____ theta____ kappa____ phi______ frames
    -      -32.3066 -178.0000   90.0000 31

#__ type_ start__ end____ width___ exp.time_
  2 omega -104.00  -58.00   1.0000    2.5000
omega____ theta____ kappa____ phi______ frames
    -      -32.3066 -178.0000  -90.0000 46

#__ type_ start__ end____ width___ exp.time_
  3 omega  -75.00  -39.00   1.0000    2.5000
omega____ theta____ kappa____ phi______ frames
    -      -32.3066   97.0000  115.0000 36

#__ type_ start__ end____ width___ exp.time_
  4 omega -113.00  -69.00   1.0000    2.5000
omega____ theta____ kappa____ phi______ frames
    -      -32.3066  178.0000 -180.0000 44

#__ type_ start__ end____ width___ exp.time_
  5 omega  -42.00   72.00   1.0000    2.5000
omega____ theta____ kappa____ phi______ frames
    -       32.3066  -19.0000  150.0000 114

#__ type_ start__ end____ width___ exp.time_
  6 omega  -38.00   26.00   1.0000    2.5000
omega____ theta____ kappa____ phi______ frames
    -       32.3066  -57.0000  -60.0000 64

#__ type_ start__ end____ width___ exp.time_
  7 omega  -39.00   64.00   1.0000    2.5000
omega____ theta____ kappa____ phi______ frames
    -       32.3066  -38.0000   60.0000 103

#__ type_ start__ end____ width___ exp.time_
  8 omega   23.00   49.00   1.0000    8.0000
omega____ theta____ kappa____ phi______ frames
    -       94.5000  -50.0000 -150.0000 26

#__ type_ start__ end____ width___ exp.time_
  9 omega   23.00   91.00   1.0000    8.0000
omega____ theta____ kappa____ phi______ frames
    -       94.5000 -112.0000  150.0000 68

#__ type_ start__ end____ width___ exp.time_
 10 omega   74.00  101.00   1.0000    8.0000
omega____ theta____ kappa____ phi______ frames
    -       94.5000  -50.0000  120.0000 27

#__ type_ start__ end____ width___ exp.time_
 11 omega   68.00  162.00   1.0000    8.0000
omega____ theta____ kappa____ phi______ frames
    -       94.5000   64.0000  -90.0000 94

#__ type_ start__ end____ width___ exp.time_
 12 omega  115.00  165.00   1.0000    8.0000
omega____ theta____ kappa____ phi______ frames
    -       94.5000   50.0000 -150.0000 50

#__ type_ start__ end____ width___ exp.time_
 13 omega   71.00   99.00   1.0000    8.0000
omega____ theta____ kappa____ phi______ frames
    -       94.5000  -92.0000 -120.0000 28

#__ type_ start__ end____ width___ exp.time_
 14 omega  117.00  153.00   1.0000    8.0000
omega____ theta____ kappa____ phi______ frames
    -       94.5000   64.0000 -120.0000 36

#__ type_ start__ end____ width___ exp.time_
 15 omega   99.00  169.00   1.0000    8.0000
omega____ theta____ kappa____ phi______ frames
    -       94.5000   25.0000  -30.0000 70

#__ type_ start__ end____ width___ exp.time_
 16 omega   32.00   67.00   1.0000    8.0000
omega____ theta____ kappa____ phi______ frames
    -       94.5000 -112.0000 -150.0000 35

#__ type_ start__ end____ width___ exp.time_
 17 omega   27.00  136.00   1.0000    8.0000
omega____ theta____ kappa____ phi______ frames
    -       94.5000  -92.0000  -30.0000 109

#__ type_ start__ end____ width___ exp.time_
 18 omega   53.00  120.00   1.0000    8.0000
omega____ theta____ kappa____ phi______ frames
    -       94.5000  -50.0000 -150.0000 67

#__ type_ start__ end____ width___ exp.time_
 19 omega   64.00  168.00   1.0000    8.0000
omega____ theta____ kappa____ phi______ frames
    -       94.5000   38.0000   30.0000 104

#__ type_ start__ end____ width___ exp.time_
 20 omega   83.00  132.00   1.0000    8.0000
omega____ theta____ kappa____ phi______ frames
    -       94.5000  -92.0000  120.0000 49

#__ type_ start__ end____ width___ exp.time_
 21 omega   34.00  120.00   1.0000    8.0000
omega____ theta____ kappa____ phi______ frames
    -       94.5000  -50.0000  -30.0000 86

#__ type_ start__ end____ width___ exp.time_
 22 omega   24.00   53.00   1.0000    8.0000
omega____ theta____ kappa____ phi______ frames
    -       94.5000  -50.0000  120.0000 29

#__ type_ start__ end____ width___ exp.time_
 23 omega  102.00  134.00   1.0000    8.0000
omega____ theta____ kappa____ phi______ frames
    -       94.5000  112.0000  -30.0000 32

#__ type_ start__ end____ width___ exp.time_
 24 omega   74.00  101.00   1.0000    8.0000
omega____ theta____ kappa____ phi______ frames
    -       94.5000  -93.0000 -151.7662 27
;
_diffrn_measurement_device_type 'Xcalibur, Sapphire3, Gemini ultra'
_diffrn_measurement_method '\w scans'
_diffrn_orient_matrix_UB_11 -0.0399832000
_diffrn_orient_matrix_UB_12 0.0884728000
_diffrn_orient_matrix_UB_13 -0.0378755000
_diffrn_orient_matrix_UB_21 -0.0623435000
_diffrn_orient_matrix_UB_22 -0.0510719000
_diffrn_orient_matrix_UB_23 -0.0667095000
_diffrn_orient_matrix_UB_31 -0.2001062000
_diffrn_orient_matrix_UB_32 -0.0020187000
_diffrn_orient_matrix_UB_33 0.0285808000
_diffrn_radiation_monochromator mirror
_diffrn_radiation_type CuK\a
_diffrn_radiation_wavelength 1.54184
_diffrn_reflns_av_R_equivalents 0.0465
_diffrn_reflns_av_unetI/netI 0.0416
_diffrn_reflns_Laue_measured_fraction_full 0.994
_diffrn_reflns_Laue_measured_fraction_max 0.994
_diffrn_reflns_limit_h_max 16
_diffrn_reflns_limit_h_min -17
_diffrn_reflns_limit_k_max 21
_diffrn_reflns_limit_k_min -21
_diffrn_reflns_limit_l_max 5
_diffrn_reflns_limit_l_min -8
_diffrn_reflns_number 5531
_diffrn_reflns_point_group_measured_fraction_full 0.993
_diffrn_reflns_point_group_measured_fraction_max 0.993
_diffrn_reflns_theta_full 62.185
_diffrn_reflns_theta_max 62.185
_diffrn_reflns_theta_min 3.756
_diffrn_source 'Enhance Ultra (Cu) X-ray Source'
_exptl_absorpt_coefficient_mu 16.168
_exptl_absorpt_correction_T_max 1.00000
_exptl_absorpt_correction_T_min 0.22525
_exptl_absorpt_correction_type multi-scan
_exptl_absorpt_process_details
;
CrysAlisPro, Agilent Technologies,
Version 1.171.35.15 (release 03-08-2011 CrysAlis171 .NET)
(compiled Aug  3 2011,13:03:54)
Empirical absorption correction using spherical harmonics,
 implemented in SCALE3 ABSPACK scaling algorithm.
;
_exptl_crystal_colour yellow
_exptl_crystal_colour_primary yellow
_exptl_crystal_density_diffrn 2.318
_exptl_crystal_description needle
_exptl_crystal_F_000 1364
_exptl_crystal_size_max 0.04
_exptl_crystal_size_mid 0.02
_exptl_crystal_size_min 0.01
_refine_diff_density_max 2.745
_refine_diff_density_min -1.161
_refine_diff_density_rms 0.215
_refine_ls_abs_structure_details
;
 Refined as an inversion twin.
;
_refine_ls_abs_structure_Flack 0.03(6)
_refine_ls_extinction_method none
_refine_ls_goodness_of_fit_ref 1.062
_refine_ls_hydrogen_treatment constr
_refine_ls_matrix_type full
_refine_ls_number_parameters 149
_refine_ls_number_reflns 1451
_refine_ls_number_restraints 153
_refine_ls_restrained_S_all 1.029
_refine_ls_R_factor_all 0.0559
_refine_ls_R_factor_gt 0.0546
_refine_ls_shift/su_max 0.071
_refine_ls_shift/su_mean 0.002
_refine_ls_structure_factor_coef Fsqd
_refine_ls_weighting_details 'w=1/[\s^2^(Fo^2^)+(0.1163P)^2^+15.2479P] where P=(Fo^2^+2Fc^2^)/3'
_refine_ls_weighting_scheme calc
_refine_ls_wR_factor_gt 0.1511
_refine_ls_wR_factor_ref 0.1541
_reflns_Friedel_coverage 0.837
_reflns_Friedel_fraction_full 0.993
_reflns_Friedel_fraction_max 0.993
_reflns_number_gt 1405
_reflns_number_total 1451
_reflns_threshold_expression 'I > 2\s(I)'
_cod_data_source_file c8dt00278a2.cif
_cod_data_source_block exp_15827
_cod_depositor_comments 'Adding full bibliography for 7046283--7046286.cif.'
_cod_database_code 7046285
_shelx_shelxl_version_number 2014/7
_shelx_space_group_comment
;
The symmetry employed for this shelxl refinement is uniquely defined
by the following loop, which should always be used as a source of
symmetry information in preference to the above space-group names.
They are only intended as comments.
;
_reflns_odcompleteness_completeness 99.89
_reflns_odcompleteness_iscentric 1
_reflns_odcompleteness_theta 61.08
_olex2_refinement_description
;
1. Twinned data refinement
 Scales: 0.97(6)
 0.03(6)
2. Fixed Uiso
 At 1.2 times of:
  All C(H) groups, All C(H,H) groups
3. Rigid bond restraints
 O2, C2, Mo2, O1
 with sigma for 1-2 distances of 0.02 and sigma for 1-3 distances of 0.01
 O5, C4, O4, C4
 with sigma for 1-2 distances of 0.01 and sigma for 1-3 distances of 0.005
4. Uiso/Uaniso restraints and constraints
C1 \\sim C3 \\sim C4 \\sim C2: within 3.8A with sigma of 0.005 and sigma for
terminal atoms of 0.01
O1 \\sim O10 \\sim O9 \\sim O7 \\sim O2 \\sim O5 \\sim O8 \\sim O3 \\sim O4
\\sim O6: within 3.8A with sigma of 0.005 and sigma for terminal atoms of 0.01
5.a Ternary CH refined with riding coordinates:
 C1(H1)
5.b Secondary CH2 refined with riding coordinates:
 C3(H3A,H3B)
;
_olex2_submission_special_instructions 'No special instructions were received'

loop_
_space_group_symop_operation_xyz
'x, y, z'
'-x, -y, z'
'x, -y, z'
'-x, y, z'
'x+1/2, y+1/2, z+1/2'
'-x+1/2, -y+1/2, z+1/2'
'x+1/2, -y+1/2, z+1/2'
'-x+1/2, y+1/2, z+1/2'

loop_
_atom_site_label
_atom_site_type_symbol
_atom_site_fract_x
_atom_site_fract_y
_atom_site_fract_z
_atom_site_U_iso_or_equiv
_atom_site_adp_type
_atom_site_occupancy
_atom_site_site_symmetry_order
_atom_site_calc_flag
_atom_site_refinement_flags_posn
_atom_site_refinement_flags_adp
_atom_site_refinement_flags_occupancy
Mo1 Mo 0.41521(8) 0.5000 0.4413(3) 0.0277(5) Uani 1 2 d S T P
Mo2 Mo 0.27671(8) 0.43103(6) 0.7776(2) 0.0379(5) Uani 1 1 d . U .
O1 O 0.3099(8) 0.4266(5) 0.4804(19) 0.0398(16) Uani 1 1 d . U .
O10 O 0.5000 0.5742(7) 0.493(3) 0.036(3) Uani 1 2 d S TU P
O9 O 0.4022(10) 0.5000 0.206(3) 0.037(3) Uani 1 2 d S TU P
O7 O 0.3762(10) 0.5000 0.751(3) 0.0386(19) Uani 1 2 d S TU P
O2 O 0.3669(7) 0.3462(5) 0.7414(19) 0.0421(17) Uani 1 1 d . U .
O5 O 0.0996(8) 0.2875(7) 0.529(2) 0.050(2) Uani 1 1 d . U .
O8 O 0.1890(11) 0.5000 0.713(3) 0.043(2) Uani 1 2 d S TU P
O3 O 0.4059(8) 0.2590(6) 0.549(2) 0.045(2) Uani 1 1 d . U .
O4 O 0.1838(8) 0.3575(6) 0.691(2) 0.0457(17) Uani 1 1 d . U .
O6 O 0.2688(8) 0.4122(7) 1.003(2) 0.049(3) Uani 1 1 d . U .
C1 C 0.3232(8) 0.3534(7) 0.418(3) 0.036(2) Uani 1 1 d . U .
H1 H 0.3607 0.3512 0.3041 0.043 Uiso 1 1 calc R . .
C3 C 0.2337(9) 0.3190(8) 0.388(3) 0.037(2) Uani 1 1 d . U .
H3A H 0.2058 0.3422 0.2794 0.044 Uiso 1 1 calc R . .
H3B H 0.2439 0.2687 0.3547 0.044 Uiso 1 1 calc R . .
C4 C 0.1685(10) 0.3208(8) 0.543(3) 0.038(2) Uani 1 1 d . U .
C2 C 0.3690(10) 0.3151(8) 0.586(3) 0.037(2) Uani 1 1 d . U .
Na1 Na 0.5000 0.2187(7) 0.781(2) 0.073(4) Uani 1 2 d S T P
Na2 Na 0.0000 0.2718(12) 0.788(2) 0.105(6) Uani 1 2 d S T P
Na3 Na 0.5000 0.362(2) 0.063(7) 0.24(3) Uani 1 2 d S T P

loop_
_atom_site_aniso_label
_atom_site_aniso_U_11
_atom_site_aniso_U_22
_atom_site_aniso_U_33
_atom_site_aniso_U_23
_atom_site_aniso_U_13
_atom_site_aniso_U_12
Mo1 0.0247(8) 0.0214(7) 0.0369(10) 0.000 0.0032(8) 0.000
Mo2 0.0419(7) 0.0370(7) 0.0347(8) 0.0026(6) 0.0027(6) -0.0065(5)
O1 0.034(3) 0.034(3) 0.052(4) -0.003(3) -0.001(3) -0.003(2)
O10 0.035(5) 0.022(5) 0.050(6) -0.002(4) 0.000 0.000
O9 0.040(6) 0.017(5) 0.055(8) 0.000 -0.005(6) 0.000
O7 0.037(4) 0.030(3) 0.048(4) 0.000 -0.001(3) 0.000
O2 0.039(3) 0.035(3) 0.053(4) -0.002(3) 0.000(3) -0.003(3)
O5 0.033(4) 0.052(5) 0.064(6) -0.009(5) 0.000(4) -0.007(4)
O8 0.038(4) 0.038(4) 0.051(4) 0.000 0.001(4) 0.000
O3 0.038(4) 0.038(4) 0.059(5) -0.002(4) 0.000(4) 0.004(3)
O4 0.040(3) 0.042(3) 0.055(4) -0.004(3) 0.001(3) -0.006(3)
O6 0.054(5) 0.042(4) 0.052(6) 0.001(5) 0.004(4) -0.009(4)
C1 0.026(4) 0.033(4) 0.048(6) 0.003(4) 0.001(4) -0.006(4)
C3 0.030(4) 0.030(4) 0.049(6) 0.000(4) 0.000(4) -0.008(4)
C4 0.029(4) 0.035(4) 0.051(6) 0.001(4) 0.001(4) -0.006(4)
C2 0.029(4) 0.031(4) 0.051(6) 0.001(4) -0.002(4) -0.006(4)
Na1 0.043(5) 0.084(7) 0.092(10) 0.040(8) 0.000 0.000
Na2 0.046(6) 0.212(19) 0.057(8) 0.025(12) 0.000 0.000
Na3 0.096(16) 0.29(4) 0.33(6) -0.20(4) 0.000 0.000

loop_
_atom_type_symbol
_atom_type_description
_atom_type_scat_dispersion_real
_atom_type_scat_dispersion_imag
_atom_type_scat_source
C C 0.0181 0.0091 'International Tables Vol C Tables 4.2.6.8 and 6.1.1.4'
H H 0.0000 0.0000 'International Tables Vol C Tables 4.2.6.8 and 6.1.1.4'
Mo Mo -0.0483 2.7339 'International Tables Vol C Tables 4.2.6.8 and 6.1.1.4'
Na Na 0.1353 0.1239 'International Tables Vol C Tables 4.2.6.8 and 6.1.1.4'
O O 0.0492 0.0322 'International Tables Vol C Tables 4.2.6.8 and 6.1.1.4'

loop_
_geom_angle_atom_site_label_1
_geom_angle_atom_site_label_2
_geom_angle_atom_site_label_3
_geom_angle
_geom_angle_site_symmetry_1
_geom_angle_site_symmetry_3
O1 Mo1 Mo1 138.4(3) . 2_665
O1 Mo1 Mo1 138.4(3) 3_565 2_665
O1 Mo1 O1 81.1(6) 3_565 .
O1 Mo1 O7 71.4(4) 3_565 .
O1 Mo1 O7 71.4(4) . .
O10 Mo1 Mo1 48.5(3) 2_665 2_665
O10 Mo1 Mo1 48.5(3) . 2_665
O10 Mo1 O1 90.0(4) 2_665 .
O10 Mo1 O1 160.2(7) 2_665 3_565
O10 Mo1 O1 160.2(7) . .
O10 Mo1 O1 90.0(4) . 3_565
O10 Mo1 O10 92.8(6) 2_665 .
O10 Mo1 O7 89.0(6) . .
O10 Mo1 O7 89.0(6) 2_665 .
O9 Mo1 Mo1 96.6(5) . 2_665
O9 Mo1 O1 92.7(5) . 3_565
O9 Mo1 O1 92.7(5) . .
O9 Mo1 O10 105.4(7) . 2_665
O9 Mo1 O10 105.4(7) . .
O9 Mo1 O7 158.7(6) . .
O7 Mo1 Mo1 104.7(4) . 2_665
O1 Mo2 Mo2 92.1(2) . 3_565
O7 Mo2 Mo2 49.4(3) . 3_565
O7 Mo2 O1 76.2(6) . .
O7 Mo2 O2 89.8(4) . .
O7 Mo2 O4 156.6(7) . .
O2 Mo2 Mo2 139.1(3) . 3_565
O2 Mo2 O1 72.9(5) . .
O8 Mo2 Mo2 47.2(4) . 3_565
O8 Mo2 O1 86.8(6) . .
O8 Mo2 O7 93.2(5) . .
O8 Mo2 O2 158.2(6) . .
O8 Mo2 O4 84.9(5) . .
O4 Mo2 Mo2 132.1(3) . 3_565
O4 Mo2 O1 80.4(5) . .
O4 Mo2 O2 83.8(5) . .
O6 Mo2 Mo2 102.3(5) . 3_565
O6 Mo2 O1 163.0(5) . .
O6 Mo2 O7 106.5(7) . .
O6 Mo2 O2 90.3(6) . .
O6 Mo2 O8 109.5(7) . .
O6 Mo2 O4 96.0(6) . .
Mo1 O1 Mo2 106.0(5) . .
C1 O1 Mo1 118.0(9) . .
C1 O1 Mo2 111.4(10) . .
Mo1 O10 Mo1 83.0(5) . 2_665
Mo2 O7 Mo1 106.5(7) 3_565 .
Mo2 O7 Mo1 106.5(7) . .
Mo2 O7 Mo2 81.3(6) 3_565 .
C2 O2 Mo2 118.4(11) . .
C4 O5 Na1 129.8(14) . 6_554
C4 O5 Na2 121.7(13) . .
Na1 O5 Na2 100.7(6) 6_554 .
Mo2 O8 Mo2 85.6(7) 3_565 .
C2 O3 Na1 113.9(13) . .
C2 O3 Na2 129.7(13) . 6_554
Na1 O3 Na2 97.2(6) . 6_554
C4 O4 Mo2 136.9(11) . .
O1 C1 H1 111.6 . .
O1 C1 C3 108.9(11) . .
O1 C1 C2 104.9(14) . .
C3 C1 H1 111.6 . .
C3 C1 C2 108.0(13) . .
C2 C1 H1 111.6 . .
C1 C3 H3A 107.8 . .
C1 C3 H3B 107.8 . .
H3A C3 H3B 107.1 . .
C4 C3 C1 118.0(16) . .
C4 C3 H3A 107.8 . .
C4 C3 H3B 107.8 . .
O5 C4 O4 120.0(16) . .
O5 C4 C3 119.0(17) . .
O4 C4 C3 120.9(13) . .
O2 C2 C1 117.3(13) . .
O3 C2 O2 127.0(17) . .
O3 C2 C1 115.6(16) . .
O5 Na1 O5 80.0(8) 7 6
O5 Na1 C2 88.1(5) 7 4_655
O5 Na1 C2 143.6(8) 6 4_655
O5 Na1 Na2 140.0(4) 6 6_554
O5 Na1 Na2 40.5(4) 6 6
O5 Na1 Na2 40.5(4) 7 6
O5 Na1 Na2 140.0(4) 7 6_554
O5 Na1 Na3 65.1(9) 7 1_556
O5 Na1 Na3 65.1(9) 6 1_556
O3 Na1 O5 100.1(5) . 6
O3 Na1 O5 100.1(5) 4_655 7
O3 Na1 O5 163.8(8) 4_655 6
O3 Na1 O5 163.8(8) . 7
O3 Na1 O3 75.3(8) 4_655 .
O3 Na1 C2 82.3(6) . 4_655
O3 Na1 C2 21.6(5) 4_655 4_655
O3 Na1 Na2 42.5(5) 4_655 6_554
O3 Na1 Na2 134.8(6) 4_655 6
O3 Na1 Na2 42.5(5) . 6_554
O3 Na1 Na2 134.8(6) . 6
O3 Na1 Na3 100.0(9) 4_655 1_556
O3 Na1 Na3 100.0(9) . 1_556
C2 Na1 Na2 60.3(5) 4_655 6_554
C2 Na1 Na2 115.8(6) 4_655 6
C2 Na1 Na3 78.6(8) 4_655 1_556
Na2 Na1 Na2 174.3(8) 6_554 6
Na3 Na1 Na2 50.1(11) 1_556 6
Na3 Na1 Na2 124.1(11) 1_556 6_554
O5 Na2 O5 76.8(8) 4 .
O5 Na2 O3 173.0(11) 4 6
O5 Na2 O3 105.5(5) 4 7_455
O5 Na2 O3 105.5(5) . 6
O5 Na2 O3 173.0(11) . 7_455
O5 Na2 Na1 140.1(5) 4 6
O5 Na2 Na1 38.8(4) . 6_554
O5 Na2 Na1 38.8(4) 4 6_554
O5 Na2 Na1 140.1(5) . 6
O5 Na2 Na3 71.5(8) . 6
O5 Na2 Na3 71.5(8) 4 6
O3 Na2 O3 71.5(7) 6 7_455
O3 Na2 Na1 141.9(5) 6 6_554
O3 Na2 Na1 40.3(4) 6 6
O3 Na2 Na1 40.3(4) 7_455 6
O3 Na2 Na1 141.9(5) 7_455 6_554
O3 Na2 Na3 102.8(9) 6 6
O3 Na2 Na3 102.8(9) 7_455 6
Na1 Na2 Na1 174.3(8) 6 6_554
Na3 Na2 Na1 125.8(9) 6 6
Na3 Na2 Na1 59.9(8) 6 6_554
Na2 Na3 Na1 69.9(9) 6_554 1_554

loop_
_geom_bond_atom_site_label_1
_geom_bond_atom_site_label_2
_geom_bond_distance
_geom_bond_site_symmetry_2
Mo1 Mo1 2.557(3) 2_665
Mo1 O1 2.123(11) 3_565
Mo1 O1 2.123(11) .
Mo1 O10 1.930(10) .
Mo1 O10 1.930(10) 2_665
Mo1 O9 1.71(2) .
Mo1 O7 2.31(2) .
Mo2 Mo2 2.597(2) 3_565
Mo2 O1 2.204(14) .
Mo2 O7 1.993(11) .
Mo2 O2 2.113(11) .
Mo2 O8 1.911(13) .
Mo2 O4 2.067(12) .
Mo2 O6 1.669(15) .
O1 C1 1.465(17) .
O10 Mo1 1.930(10) 2_665
O7 Mo2 1.993(11) 3_565
O2 C2 1.27(2) .
O5 C4 1.22(2) .
O5 Na1 2.335(19) 6_554
O5 Na2 2.418(19) .
O8 Mo2 1.911(13) 3_565
O3 C2 1.22(2) .
O3 Na1 2.324(17) .
O3 Na2 2.430(19) 6_554
O4 C4 1.29(2) .
C1 H1 1.0000 .
C1 C3 1.512(18) .
C1 C2 1.57(2) .
C3 H3A 0.9900 .
C3 H3B 0.9900 .
C3 C4 1.49(2) .
Na1 O5 2.335(19) 6
Na1 O5 2.335(19) 7
Na1 O3 2.324(17) 4_655
Na1 C2 3.032(19) 4_655
Na1 Na2 3.57(2) 6_554
Na1 Na2 3.66(2) 6
Na1 Na3 3.37(3) 1_556
Na2 O5 2.418(19) 4
Na2 O3 2.430(19) 6
Na2 O3 2.430(19) 7_455
Na2 Na1 3.57(2) 6
Na2 Na1 3.66(2) 6_554
Na2 Na3 2.99(6) 6
Na3 Na1 3.37(3) 1_554
Na3 Na2 2.99(6) 6_554

loop_
_smtbx_masks_void_nr
_smtbx_masks_void_average_x
_smtbx_masks_void_average_y
_smtbx_masks_void_average_z
_smtbx_masks_void_volume
_smtbx_masks_void_count_electrons
_smtbx_masks_void_content
1 0.000 0.500 -0.257 149.9 50.8 5H2O
2 0.500 0.000 -0.026 149.9 50.8 5H2O

loop_
_twin_individual_id
_twin_individual_mass_fraction_refined
1 0.97(6)
2 0.03(6)
